data_4077662
loop_
_publ_author_name
'Carmona, Daniel'
'Ferrer, Joaquina'
'Arilla, Jos\'e M.'
'Reyes, Josefa'
'Lahoz, Fernando J.'
'Elipe, Sergio'
'Modrego, F. Javier'
'Oro, Luis A.'

_publ_section_title
;
 Synthesis, Characterization, and Theoretical Studies on Heterobinuclear
 (p-cymene)Os(\m-pz)2M (M = Ir, Rh; Hpz = Pyrazole) Complexes
;
_journal_issue 5
_journal_name_full Organometallics
_journal_page_first 798
_journal_paper_doi 10.1021/om990624h
_journal_volume 19
_journal_year 2000
_chemical_formula_moiety 'C19 H20 N4 O3 Os Rh 1+, C24 H20 B 1-'
_chemical_formula_structural '[(C10 H14) Os (C O) (C3 H3 N2)2 Rh (C O)2] [B (C6 H5)4]'
_chemical_formula_sum 'C43 H40 B N4 O3 Os Rh'
_chemical_formula_weight 964.71
_chemical_name_systematic
;
 tricarbonyl-(eta$6!-p-cymene)-bis-(mu!2$-pyrazolyl-N,N')-
 rhodium(i)-osmium(ii) tetraphenylborate
;
_space_group_IT_number 2
_symmetry_cell_setting triclinic
_symmetry_space_group_name_Hall '-P 1'
_symmetry_space_group_name_H-M 'P -1'
_atom_sites_solution_hydrogens geom
_atom_sites_solution_primary direct
_atom_sites_solution_secondary difmap
_audit_creation_method SHELXL-97
_cell_angle_alpha 73.716(6)
_cell_angle_beta 83.814(6)
_cell_angle_gamma 78.431(7)
_cell_formula_units_Z 2
_cell_length_a 9.7378(8)
_cell_length_b 11.2371(11)
_cell_length_c 18.8008(14)
_cell_measurement_reflns_used 50
_cell_measurement_temperature 200.0(2)
_cell_measurement_theta_max 17.5
_cell_measurement_theta_min 10
_cell_volume 1931.7(3)
_computing_cell_refinement 'XSCANS v. 2.1 (Siemens)'
_computing_data_collection 'XSCANS v. 2.1 (Siemens)'
_computing_data_reduction 'XSCANS v. 2.1 (Siemens)'
_computing_molecular_graphics 'XP, SHELXTL v. 5 (Siemens)'
_computing_publication_material 'CIFTAB (Sheldrick, 1997)'
_computing_structure_refinement 'SHELXL-97 (Sheldrick, 1997)'
_computing_structure_solution 'SHELXS-97 (Sheldrick, 1997)'
_diffrn_ambient_temperature 200.0(2)
_diffrn_measured_fraction_theta_full 0.946
_diffrn_measured_fraction_theta_max 0.946
_diffrn_measurement_device 'four-circle diffractometer'
_diffrn_measurement_device_type 'Siemens P4'
_diffrn_measurement_method '\w/2\q scans'
_diffrn_radiation_monochromator graphite
_diffrn_radiation_source 'normal focus Mo sealed tube'
_diffrn_radiation_type MoK\a
_diffrn_radiation_wavelength 0.71073
_diffrn_reflns_av_R_equivalents 0.0632
_diffrn_reflns_av_sigmaI/netI 0.0750
_diffrn_reflns_limit_h_max 12
_diffrn_reflns_limit_h_min -1
_diffrn_reflns_limit_k_max 14
_diffrn_reflns_limit_k_min -13
_diffrn_reflns_limit_l_max 24
_diffrn_reflns_limit_l_min -24
_diffrn_reflns_number 9924
_diffrn_reflns_theta_full 27.50
_diffrn_reflns_theta_max 27.50
_diffrn_reflns_theta_min 1.92
_diffrn_standards_decay_% 'no decay'
_diffrn_standards_interval_count 100
_diffrn_standards_number 3
_exptl_absorpt_coefficient_mu 3.757
_exptl_absorpt_correction_T_max 0.533
_exptl_absorpt_correction_T_min 0.377
_exptl_absorpt_correction_type '\y scans'
_exptl_absorpt_process_details
;
 Azimuthal psi-scans of 12 reflections at 10\% intervals.
 Data corrected with the program: XPREP, SHELXTL v. 5 (Siemens)
;
_exptl_crystal_colour orange
_exptl_crystal_density_diffrn 1.659
_exptl_crystal_density_meas ?
_exptl_crystal_density_method 'not measured'
_exptl_crystal_description 'prismatic block'
_exptl_crystal_F_000 952
_exptl_crystal_size_max 0.36
_exptl_crystal_size_mid 0.18
_exptl_crystal_size_min 0.08
_refine_diff_density_max 1.911
_refine_diff_density_min -1.981
_refine_diff_density_rms 0.138
_refine_ls_extinction_method none
_refine_ls_goodness_of_fit_ref 0.900
_refine_ls_hydrogen_treatment mixed
_refine_ls_matrix_type full
_refine_ls_number_parameters 485
_refine_ls_number_reflns 8406
_refine_ls_number_restraints 0
_refine_ls_restrained_S_all 0.900
_refine_ls_R_factor_all 0.0560
_refine_ls_R_factor_gt 0.0365
_refine_ls_shift/su_max 0.004
_refine_ls_shift/su_mean 0.000
_refine_ls_structure_factor_coef Fsqd
_refine_ls_weighting_details 'calc w=3D1/[\s^2^(Fo^2^)+(0.0369P)^2^+0.0000P] where P=3D(Fo^2^+2Fc^2^)/3'
_refine_ls_weighting_scheme calc
_refine_ls_wR_factor_gt 0.0731
_refine_ls_wR_factor_ref 0.0769
_reflns_number_gt 6328
_reflns_number_total 8406
_reflns_threshold_expression >2sigma(I)
_cod_data_source_file om990624h.cif
_cod_data_source_block compound8
_cod_depositor_comments
;
The following automatic conversions were performed:

'_exptl_crystal_density_meas' value 'not measured' was changed to '?'
- the value is perceived as not measured.

Automatic conversion script
Id: cif_fix_values 3008 2015-01-20 13:52:24Z robertas 
;
_cod_database_code 4077662

loop_
_symmetry_equiv_pos_as_xyz
'x, y, z'
'-x, -y, -z'

loop_
_atom_site_label
_atom_site_type_symbol
_atom_site_fract_x
_atom_site_fract_y
_atom_site_fract_z
_atom_site_U_iso_or_equiv
_atom_site_adp_type
_atom_site_occupancy
_atom_site_calc_flag
_atom_site_refinement_flags
Os Os 0.07954(2) 0.00321(2) 0.207554(12) 0.02312(6) Uani 1 d .
Rh Rh 0.28541(4) 0.18478(4) 0.05283(2) 0.02686(10) Uani 1 d .
N1 N 0.0145(4) 0.0774(4) 0.1001(2) 0.0291(10) Uani 1 d .
N2 N 0.0893(4) 0.1482(4) 0.0446(2) 0.0290(10) Uani 1 d .
C1 C -0.1081(6) 0.0769(6) 0.0734(3) 0.0376(14) Uani 1 d .
H1 H -0.1864 0.0407 0.1009 0.039(7) Uiso 1 d R
C2 C -0.1149(6) 0.1454(6) 0.0005(3) 0.0431(15) Uani 1 d .
H2 H -0.1935 0.1657 -0.0322 0.039(7) Uiso 1 d R
C3 C 0.0111(6) 0.1885(6) -0.0163(3) 0.0372(14) Uani 1 d .
H3 H 0.0422 0.2377 -0.0626 0.039(7) Uiso 1 d R
N3 N 0.2648(4) -0.0744(4) 0.1592(2) 0.0257(9) Uani 1 d .
N4 N 0.3483(4) -0.0015(4) 0.1100(2) 0.0246(9) Uani 1 d .
C4 C 0.3345(6) -0.1946(5) 0.1746(3) 0.0340(13) Uani 1 d .
H4 H 0.2948 -0.2576 0.2062 0.039(7) Uiso 1 d R
C5 C 0.4633(6) -0.1997(5) 0.1375(3) 0.0363(13) Uani 1 d .
H5 H 0.5345 -0.2703 0.1369 0.039(7) Uiso 1 d R
C6 C 0.4693(6) -0.0782(5) 0.0974(3) 0.0321(12) Uani 1 d .
H6 H 0.5506 -0.0437 0.0628 0.039(7) Uiso 1 d R
C7 C -0.0113(6) 0.1961(6) 0.2277(3) 0.0368(14) Uani 1 d .
C8 C 0.1373(6) 0.1751(5) 0.2304(3) 0.0329(13) Uani 1 d .
H8 H 0.1943 0.2402 0.2000 0.060(9) Uiso 1 d R
C9 C 0.2076(6) 0.0665(6) 0.2797(3) 0.0329(13) Uani 1 d .
H9 H 0.3070 0.0522 0.2830 0.060(9) Uiso 1 d R
C10 C 0.1360(6) -0.0265(6) 0.3257(3) 0.0365(13) Uani 1 d .
C11 C -0.0093(6) -0.0057(6) 0.3211(3) 0.0390(14) Uani 1 d .
H11 H -0.0613 -0.0739 0.3538 0.060(9) Uiso 1 d R
C12 C -0.0844(6) 0.1042(6) 0.2743(3) 0.0393(15) Uani 1 d .
H12 H -0.1864 0.1251 0.2778 0.060(9) Uiso 1 d R
C13 C -0.0877(8) 0.3099(6) 0.1745(4) 0.063(2) Uani 1 d .
H13A H -0.1615 0.2856 0.1529 0.116(12) Uiso 1 calc R
H13B H -0.0216 0.3453 0.1350 0.116(12) Uiso 1 calc R
H13C H -0.1301 0.3731 0.2010 0.116(12) Uiso 1 calc R
C14 C 0.2245(10) -0.1423(8) 0.3780(4) 0.075(3) Uani 1 d .
H14 H 0.3172 -0.1575 0.3553 0.060(9) Uiso 1 d R
C15 C 0.2216(12) -0.1099(9) 0.4521(4) 0.110(4) Uani 1 d .
H15A H 0.1243 -0.0949 0.4720 0.116(12) Uiso 1 calc R
H15B H 0.2622 -0.0340 0.4444 0.116(12) Uiso 1 calc R
H15C H 0.2763 -0.1803 0.4873 0.116(12) Uiso 1 calc R
C16 C 0.1786(11) -0.2602(8) 0.3859(5) 0.096(3) Uani 1 d .
H16A H 0.0790 -0.2524 0.4023 0.116(12) Uiso 1 calc R
H16B H 0.2338 -0.3272 0.4227 0.116(12) Uiso 1 calc R
H16C H 0.1919 -0.2808 0.3380 0.116(12) Uiso 1 calc R
C17 C 0.2303(7) 0.3492(6) -0.0032(3) 0.0422(15) Uani 1 d .
O1 O 0.2004(6) 0.4476(5) -0.0410(3) 0.0796(18) Uani 1 d .
C18 C 0.4651(6) 0.2177(5) 0.0564(3) 0.0340(13) Uani 1 d .
O2 O 0.5729(4) 0.2387(4) 0.0568(2) 0.0495(11) Uani 1 d .
C19 C 0.0022(6) -0.1373(6) 0.2117(3) 0.0384(14) Uani 1 d .
O3 O -0.0463(5) -0.2255(4) 0.2146(3) 0.0633(14) Uani 1 d .
B B 0.4753(6) 0.3255(6) 0.3209(3) 0.0243(12) Uani 1 d .
C21 C 0.3898(5) 0.4064(5) 0.2456(3) 0.0284(12) Uani 1 d .
C22 C 0.4619(7) 0.4335(5) 0.1758(3) 0.0387(14) Uani 1 d .
H22 H 0.5748 0.4117 0.1703 0.040(4) Uiso 1 d R
C23 C 0.3938(8) 0.4982(6) 0.1097(3) 0.0459(16) Uani 1 d .
H23 H 0.4493 0.5113 0.0618 0.040(4) Uiso 1 d R
C24 C 0.2506(8) 0.5388(6) 0.1135(4) 0.0505(18) Uani 1 d .
H24 H 0.2014 0.5831 0.0671 0.040(4) Uiso 1 d R
C25 C 0.1774(7) 0.5168(6) 0.1806(4) 0.0454(16) Uani 1 d .
H25 H 0.0785 0.5353 0.1874 0.040(4) Uiso 1 d R
C26 C 0.2453(6) 0.4518(5) 0.2453(3) 0.0335(13) Uani 1 d .
H26 H 0.1872 0.4388 0.2929 0.040(4) Uiso 1 d R
C31 C 0.6174(5) 0.3857(5) 0.3202(3) 0.0282(12) Uani 1 d .
C32 C 0.7381(5) 0.3152(6) 0.3552(3) 0.0329(12) Uani 1 d .
H32 H 0.7447 0.2275 0.3761 0.040(4) Uiso 1 d R
C33 C 0.8564(6) 0.3670(7) 0.3559(3) 0.0437(15) Uani 1 d .
H33 H 0.9387 0.3153 0.3805 0.040(4) Uiso 1 d R
C34 C 0.8555(7) 0.4945(7) 0.3228(4) 0.0473(17) Uani 1 d .
H34 H 0.9480 0.5191 0.3234 0.040(4) Uiso 1 d R
C35 C 0.7377(7) 0.5682(6) 0.2879(4) 0.0456(16) Uani 1 d .
H35 H 0.7451 0.6519 0.2562 0.040(4) Uiso 1 d R
C36 C 0.6203(6) 0.5135(6) 0.2885(3) 0.0394(14) Uani 1 d .
H36 H 0.5310 0.5800 0.2665 0.040(4) Uiso 1 d R
C41 C 0.3759(5) 0.3349(5) 0.3954(3) 0.0260(11) Uani 1 d .
C42 C 0.3969(6) 0.4017(6) 0.4449(3) 0.0369(13) Uani 1 d .
H42 H 0.4800 0.4416 0.4369 0.040(4) Uiso 1 d R
C43 C 0.3056(7) 0.4124(6) 0.5067(3) 0.0467(16) Uani 1 d .
H43 H 0.3231 0.4661 0.5322 0.040(4) Uiso 1 d R
C44 C 0.1926(6) 0.3525(7) 0.5227(3) 0.0474(16) Uani 1 d .
H44 H 0.1230 0.3647 0.5595 0.040(4) Uiso 1 d R
C45 C 0.1684(6) 0.2829(6) 0.4768(3) 0.0435(16) Uani 1 d .
H45 H 0.0882 0.2458 0.4902 0.040(4) Uiso 1 d R
C46 C 0.2592(6) 0.2733(6) 0.4156(3) 0.0338(13) Uani 1 d .
H46 H 0.2509 0.2099 0.3833 0.040(4) Uiso 1 d R
C51 C 0.5227(5) 0.1758(5) 0.3202(3) 0.0246(11) Uani 1 d .
C52 C 0.5509(6) 0.0808(5) 0.3862(3) 0.0370(13) Uani 1 d .
H52 H 0.5307 0.1150 0.4300 0.040(4) Uiso 1 d R
C53 C 0.5978(7) -0.0446(6) 0.3883(4) 0.0505(17) Uani 1 d .
H53 H 0.6013 -0.1087 0.4356 0.040(4) Uiso 1 d R
C54 C 0.6183(6) -0.0833(6) 0.3245(4) 0.0451(16) Uani 1 d .
H54 H 0.6291 -0.1686 0.3328 0.040(4) Uiso 1 d R
C55 C 0.5908(6) 0.0066(6) 0.2582(3) 0.0396(14) Uani 1 d .
H55 H 0.6213 -0.0200 0.2094 0.040(4) Uiso 1 d R
C56 C 0.5456(5) 0.1329(5) 0.2561(3) 0.0308(12) Uani 1 d .
H56 H 0.5292 0.1973 0.2067 0.040(4) Uiso 1 d R

loop_
_atom_site_aniso_label
_atom_site_aniso_U_11
_atom_site_aniso_U_22
_atom_site_aniso_U_33
_atom_site_aniso_U_23
_atom_site_aniso_U_13
_atom_site_aniso_U_12
Os 0.02386(11) 0.02267(11) 0.02390(11) -0.00605(8) -0.00280(7) -0.00603(8)
Rh 0.0334(2) 0.0226(2) 0.0228(2) -0.00385(17) -0.00272(18) -0.00328(18)
N1 0.029(2) 0.032(3) 0.029(2) -0.011(2) -0.0084(19) -0.005(2)
N2 0.032(2) 0.028(2) 0.026(2) -0.0039(19) -0.0083(19) -0.0034(19)
C1 0.030(3) 0.043(4) 0.045(4) -0.022(3) -0.012(3) 0.002(3)
C2 0.035(3) 0.050(4) 0.049(4) -0.022(3) -0.022(3) 0.007(3)
C3 0.045(3) 0.037(3) 0.026(3) -0.009(2) -0.015(3) 0.009(3)
N3 0.027(2) 0.022(2) 0.028(2) -0.0079(18) -0.0033(18) -0.0027(18)
N4 0.025(2) 0.024(2) 0.023(2) -0.0048(17) -0.0017(17) -0.0018(18)
C4 0.043(3) 0.018(3) 0.037(3) -0.003(2) 0.001(3) -0.003(2)
C5 0.042(3) 0.032(3) 0.030(3) -0.008(2) 0.002(2) 0.005(3)
C6 0.032(3) 0.033(3) 0.029(3) -0.010(2) -0.002(2) 0.001(2)
C7 0.047(3) 0.035(3) 0.030(3) -0.016(3) -0.009(3) 0.005(3)
C8 0.047(3) 0.030(3) 0.028(3) -0.013(2) 0.000(2) -0.015(3)
C9 0.030(3) 0.051(4) 0.028(3) -0.021(3) -0.003(2) -0.014(3)
C10 0.046(3) 0.037(3) 0.026(3) -0.002(2) -0.011(3) -0.012(3)
C11 0.046(4) 0.044(4) 0.031(3) -0.014(3) 0.009(3) -0.019(3)
C12 0.019(3) 0.056(4) 0.051(4) -0.033(3) 0.007(3) -0.002(3)
C13 0.092(6) 0.038(4) 0.055(4) -0.021(3) -0.028(4) 0.021(4)
C14 0.111(7) 0.065(6) 0.043(4) 0.018(4) -0.035(5) -0.031(5)
C15 0.186(11) 0.096(8) 0.049(5) 0.018(5) -0.054(6) -0.056(8)
C16 0.153(10) 0.062(6) 0.057(5) 0.003(4) -0.019(6) -0.003(6)
C17 0.052(4) 0.033(4) 0.038(3) -0.004(3) -0.009(3) -0.003(3)
O1 0.116(5) 0.038(3) 0.074(4) 0.012(3) -0.040(3) -0.011(3)
C18 0.037(3) 0.032(3) 0.028(3) -0.002(2) 0.005(2) -0.007(3)
O2 0.038(2) 0.059(3) 0.049(3) -0.010(2) 0.002(2) -0.014(2)
C19 0.035(3) 0.045(4) 0.033(3) -0.002(3) -0.002(3) -0.015(3)
O3 0.072(3) 0.040(3) 0.089(4) -0.025(3) 0.012(3) -0.034(3)
B 0.028(3) 0.024(3) 0.021(3) -0.004(2) -0.002(2) -0.006(2)
C21 0.032(3) 0.024(3) 0.030(3) -0.007(2) -0.008(2) -0.004(2)
C22 0.053(4) 0.032(3) 0.032(3) -0.007(2) -0.004(3) -0.009(3)
C23 0.077(5) 0.033(3) 0.025(3) -0.005(3) -0.002(3) -0.009(3)
C24 0.078(5) 0.030(3) 0.043(4) -0.010(3) -0.032(4) 0.007(3)
C25 0.043(4) 0.036(4) 0.059(4) -0.016(3) -0.019(3) 0.003(3)
C26 0.033(3) 0.032(3) 0.037(3) -0.006(2) -0.008(2) -0.009(2)
C31 0.033(3) 0.032(3) 0.024(3) -0.011(2) 0.000(2) -0.009(2)
C32 0.032(3) 0.041(3) 0.028(3) -0.013(2) -0.005(2) -0.006(3)
C33 0.032(3) 0.061(5) 0.044(4) -0.023(3) -0.008(3) -0.007(3)
C34 0.041(4) 0.063(5) 0.058(4) -0.039(4) 0.014(3) -0.032(3)
C35 0.050(4) 0.043(4) 0.050(4) -0.014(3) 0.011(3) -0.027(3)
C36 0.041(3) 0.034(3) 0.045(4) -0.008(3) -0.005(3) -0.013(3)
C41 0.027(3) 0.029(3) 0.023(3) -0.007(2) -0.003(2) -0.005(2)
C42 0.035(3) 0.039(3) 0.043(3) -0.019(3) 0.002(3) -0.013(3)
C43 0.061(4) 0.050(4) 0.040(4) -0.026(3) 0.006(3) -0.022(3)
C44 0.040(4) 0.060(5) 0.039(4) -0.015(3) 0.008(3) -0.005(3)
C45 0.034(3) 0.066(5) 0.033(3) -0.010(3) 0.005(3) -0.024(3)
C46 0.033(3) 0.047(4) 0.026(3) -0.014(3) 0.000(2) -0.013(3)
C51 0.020(2) 0.027(3) 0.027(3) -0.007(2) 0.001(2) -0.008(2)
C52 0.047(3) 0.032(3) 0.031(3) -0.008(2) -0.004(3) -0.004(3)
C53 0.062(4) 0.032(4) 0.052(4) -0.003(3) 0.002(3) -0.008(3)
C54 0.052(4) 0.026(3) 0.059(4) -0.018(3) 0.008(3) -0.007(3)
C55 0.035(3) 0.049(4) 0.043(4) -0.022(3) 0.001(3) -0.013(3)
C56 0.027(3) 0.037(3) 0.031(3) -0.012(2) -0.002(2) -0.009(2)

loop_
_atom_type_symbol
_atom_type_description
_atom_type_scat_dispersion_real
_atom_type_scat_dispersion_imag
_atom_type_scat_source
C C 0.0033 0.0016 'International Tables Vol C Tables 4.2.6.8 and 6.1.1.4'
H H 0.0000 0.0000 'International Tables Vol C Tables 4.2.6.8 and 6.1.1.4'
B B 0.0013 0.0007 'International Tables Vol C Tables 4.2.6.8 and 6.1.1.4'
N N 0.0061 0.0033 'International Tables Vol C Tables 4.2.6.8 and 6.1.1.4'
O O 0.0106 0.0060 'International Tables Vol C Tables 4.2.6.8 and 6.1.1.4'
Rh Rh -1.1178 0.9187 'International Tables Vol C Tables 4.2.6.8 and 6.1.1.4'
Os Os -1.2165 7.6030 'International Tables Vol C Tables 4.2.6.8 and 6.1.1.4'

loop_
_geom_angle_atom_site_label_1
_geom_angle_atom_site_label_2
_geom_angle_atom_site_label_3
_geom_angle
C19 Os N1 87.8(2)
C19 Os N3 90.3(2)
N1 Os N3 85.60(17)
C19 Os C11 88.1(2)
N1 Os C11 137.9(2)
N3 Os C11 136.3(2)
C19 Os C12 101.1(2)
N1 Os C12 103.4(2)
N3 Os C12 165.67(17)
C11 Os C12 37.1(2)
C19 Os C10 103.8(2)
N1 Os C10 165.53(19)
N3 Os C10 102.71(19)
C11 Os C10 36.4(2)
C12 Os C10 66.3(2)
C19 Os C9 138.1(2)
N1 Os C9 133.93(19)
N3 Os C9 89.22(18)
C11 Os C9 64.6(2)
C12 Os C9 76.5(2)
C10 Os C9 36.16(19)
C19 Os C8 164.8(2)
N1 Os C8 101.11(18)
N3 Os C8 102.58(19)
C11 Os C8 77.0(2)
C12 Os C8 65.0(2)
C10 Os C8 65.7(2)
C9 Os C8 36.1(2)
C19 Os C7 133.5(2)
N1 Os C7 87.51(18)
N3 Os C7 135.3(2)
C11 Os C7 66.0(2)
C12 Os C7 36.3(2)
C10 Os C7 78.2(2)
C9 Os C7 65.1(2)
C8 Os C7 36.3(2)
C17 Rh C18 89.9(3)
C17 Rh N2 89.5(2)
C18 Rh N2 177.7(2)
C17 Rh N4 176.9(2)
C18 Rh N4 90.6(2)
N2 Rh N4 89.85(16)
C1 N1 N2 107.7(4)
C1 N1 Os 128.8(4)
N2 N1 Os 123.3(3)
C3 N2 N1 107.4(4)
C3 N2 Rh 127.1(4)
N1 N2 Rh 125.5(3)
N1 C1 C2 110.7(5)
N1 C1 H1 127.0
C2 C1 H1 122.1
C1 C2 C3 104.5(5)
C1 C2 H2 128.8
C3 C2 H2 126.6
N2 C3 C2 109.7(5)
N2 C3 H3 123.2
C2 C3 H3 127.0
C4 N3 N4 107.5(4)
C4 N3 Os 129.9(4)
N4 N3 Os 122.1(3)
C6 N4 N3 107.4(4)
C6 N4 Rh 126.6(4)
N3 N4 Rh 125.2(3)
N3 C4 C5 109.8(5)
N3 C4 H4 120.5
C5 C4 H4 129.7
C4 C5 C6 105.5(5)
C4 C5 H5 129.2
C6 C5 H5 125.2
N4 C6 C5 109.6(5)
N4 C6 H6 121.7
C5 C6 H6 128.7
C12 C7 C8 118.2(5)
C12 C7 C13 120.8(6)
C8 C7 C13 121.0(6)
C12 C7 Os 70.3(3)
C8 C7 Os 71.4(3)
C13 C7 Os 127.6(4)
C9 C8 C7 120.2(5)
C9 C8 Os 71.8(3)
C7 C8 Os 72.3(3)
C9 C8 H8 118.4
C7 C8 H8 121.3
Os C8 H8 132.1
C10 C9 C8 122.1(5)
C10 C9 Os 71.6(3)
C8 C9 Os 72.2(3)
C10 C9 H9 116.7
C8 C9 H9 121.1
Os C9 H9 129.4
C11 C10 C9 116.9(5)
C11 C10 C14 125.5(6)
C9 C10 C14 117.6(6)
C11 C10 Os 69.3(3)
C9 C10 Os 72.3(3)
C14 C10 Os 129.8(5)
C10 C11 C12 122.7(5)
C10 C11 Os 74.3(3)
C12 C11 Os 73.4(3)
C10 C11 H11 117.0
C12 C11 H11 120.2
Os C11 H11 125.9
C7 C12 C11 119.8(5)
C7 C12 Os 73.5(3)
C11 C12 Os 69.6(3)
C7 C12 H12 117.5
C11 C12 H12 122.2
Os C12 H12 136.6
C7 C13 H13A 109.5
C7 C13 H13B 109.5
H13A C13 H13B 109.5
C7 C13 H13C 109.5
H13A C13 H13C 109.5
H13B C13 H13C 109.5
C16 C14 C15 112.8(7)
C16 C14 C10 114.1(7)
C15 C14 C10 106.1(8)
C16 C14 H14 101.5
C15 C14 H14 113.7
C10 C14 H14 108.7
C14 C15 H15A 109.5
C14 C15 H15B 109.5
H15A C15 H15B 109.5
C14 C15 H15C 109.5
H15A C15 H15C 109.5
H15B C15 H15C 109.5
C14 C16 H16A 109.5
C14 C16 H16B 109.5
H16A C16 H16B 109.5
C14 C16 H16C 109.5
H16A C16 H16C 109.5
H16B C16 H16C 109.5
O1 C17 Rh 176.0(6)
O2 C18 Rh 178.4(5)
O3 C19 Os 179.7(5)
C41 B C31 109.7(4)
C41 B C51 109.4(4)
C31 B C51 109.3(4)
C41 B C21 110.3(4)
C31 B C21 108.3(4)
C51 B C21 109.9(4)
C26 C21 C22 115.0(5)
C26 C21 B 124.6(5)
C22 C21 B 120.5(5)
C21 C22 C23 122.9(6)
C21 C22 H22 121.2
C23 C22 H22 115.8
C24 C23 C22 118.9(6)
C24 C23 H23 121.7
C22 C23 H23 119.4
C25 C24 C23 119.9(6)
C25 C24 H24 120.6
C23 C24 H24 119.5
C24 C25 C26 120.7(6)
C24 C25 H25 124.9
C26 C25 H25 114.1
C25 C26 C21 122.6(6)
C25 C26 H26 117.6
C21 C26 H26 119.8
C32 C31 C36 115.5(5)
C32 C31 B 122.7(5)
C36 C31 B 121.6(5)
C33 C32 C31 122.5(6)
C33 C32 H32 117.4
C31 C32 H32 119.9
C34 C33 C32 120.1(6)
C34 C33 H33 119.6
C32 C33 H33 120.4
C35 C34 C33 119.3(5)
C35 C34 H34 127.7
C33 C34 H34 112.7
C34 C35 C36 119.2(6)
C34 C35 H35 118.3
C36 C35 H35 121.5
C31 C36 C35 123.3(6)
C31 C36 H36 123.2
C35 C36 H36 113.4
C42 C41 C46 114.0(5)
C42 C41 B 124.7(5)
C46 C41 B 121.3(4)
C41 C42 C43 123.1(5)
C41 C42 H42 119.1
C43 C42 H42 117.8
C44 C43 C42 120.2(6)
C44 C43 H43 123.7
C42 C43 H43 115.9
C43 C44 C45 119.3(6)
C43 C44 H44 123.3
C45 C44 H44 116.9
C44 C45 C46 120.0(5)
C44 C45 H45 115.1
C46 C45 H45 124.9
C45 C46 C41 123.3(5)
C45 C46 H46 121.4
C41 C46 H46 115.0
C56 C51 C52 114.3(5)
C56 C51 B 124.7(5)
C52 C51 B 121.0(5)
C53 C52 C51 123.3(6)
C53 C52 H52 125.2
C51 C52 H52 111.4
C54 C53 C52 120.8(6)
C54 C53 H53 118.1
C52 C53 H53 120.2
C53 C54 C55 118.0(6)
C53 C54 H54 113.5
C55 C54 H54 126.9
C54 C55 C56 121.1(6)
C54 C55 H55 117.9
C56 C55 H55 120.2
C55 C56 C51 122.5(5)
C55 C56 H56 119.6
C51 C56 H56 118.0

loop_
_geom_bond_atom_site_label_1
_geom_bond_atom_site_label_2
_geom_bond_distance
Os C19 1.861(6)
Os N1 2.073(4)
Os N3 2.074(4)
Os C11 2.199(6)
Os C12 2.248(5)
Os C10 2.263(5)
Os C9 2.272(5)
Os C8 2.277(5)
Os C7 2.290(6)
Rh C17 1.856(6)
Rh C18 1.871(6)
Rh N2 2.062(4)
Rh N4 2.068(4)
N1 C1 1.345(6)
N1 N2 1.362(6)
N2 C3 1.362(6)
C1 C2 1.372(8)
C1 H1 0.9673
C2 C3 1.382(8)
C2 H2 0.9845
C3 H3 0.9456
N3 C4 1.350(7)
N3 N4 1.367(6)
N4 C6 1.353(6)
C4 C5 1.367(8)
C4 H4 0.9101
C5 C6 1.372(8)
C5 H5 0.9446
C6 H6 1.0351
C7 C12 1.412(8)
C7 C8 1.423(8)
C7 C13 1.500(8)
C8 C9 1.408(8)
C8 H8 1.0138
C9 C10 1.407(8)
C9 H9 0.9546
C10 C11 1.396(8)
C10 C14 1.555(9)
C11 C12 1.414(8)
C11 H11 1.0224
C12 H12 0.9725
C13 H13A 0.9800
C13 H13B 0.9800
C13 H13C 0.9800
C14 C16 1.446(11)
C14 C15 1.530(12)
C14 H14 0.9602
C15 H15A 0.9800
C15 H15B 0.9800
C15 H15C 0.9800
C16 H16A 0.9800
C16 H16B 0.9800
C16 H16C 0.9800
C17 O1 1.135(7)
C18 O2 1.122(6)
C19 O3 1.166(7)
B C41 1.632(7)
B C31 1.655(7)
B C51 1.656(8)
B C21 1.659(7)
C21 C26 1.397(7)
C21 C22 1.404(8)
C22 C23 1.411(8)
C22 H22 1.0776
C23 C24 1.377(9)
C23 H23 0.9885
C24 C25 1.365(9)
C24 H24 0.9943
C25 C26 1.389(8)
C25 H25 0.9458
C26 H26 0.9972
C31 C32 1.394(7)
C31 C36 1.397(8)
C32 C33 1.394(7)
C32 H32 0.9453
C33 C34 1.392(9)
C33 H33 0.9669
C34 C35 1.381(9)
C34 H34 0.9950
C35 C36 1.400(8)
C35 H35 0.9748
C36 H36 1.0620
C41 C42 1.400(7)
C41 C46 1.411(7)
C42 C43 1.403(8)
C42 H42 0.9794
C43 C44 1.366(8)
C43 H43 0.9181
C44 C45 1.381(8)
C44 H44 0.9335
C45 C46 1.389(8)
C45 H45 0.9360
C46 H46 1.0760
C51 C56 1.400(7)
C51 C52 1.402(7)
C52 C53 1.382(8)
C52 H52 0.9889
C53 C54 1.369(9)
C53 H53 0.9730
C54 C55 1.379(9)
C54 H54 0.9136
C55 C56 1.390(8)
C55 H55 1.0382
C56 H56 1.0103
